data_4081744
loop_
_publ_author_name
'Mercier, Lauren G.'
'Piers, Warren E.'
'Harrington, Ross W.'
'Clegg, William'

_publ_section_title
;
 Benzo[b]thiophene-Fused Boron and Silicon Ladder Acenes
;
_journal_issue 22
_journal_name_full Organometallics
_journal_page_first 6820
_journal_paper_doi 10.1021/om4004187
_journal_volume 32
_journal_year 2013
_chemical_formula_moiety 'C27 H25 B S2 Si'
_chemical_formula_sum 'C27 H25 B S2 Si'
_chemical_formula_weight 452.49
_chemical_name_systematic
;
 ?
;
_space_group_IT_number 5
_symmetry_cell_setting monoclinic
_symmetry_space_group_name_Hall 'C 2y'
_symmetry_space_group_name_H-M 'C 1 2 1'
_atom_sites_solution_hydrogens geom
_atom_sites_solution_primary direct
_atom_sites_solution_secondary difmap
_audit_creation_method SHELXL-97
_cell_angle_alpha 90.00
_cell_angle_beta 100.706(4)
_cell_angle_gamma 90.00
_cell_formula_units_Z 8
_cell_length_a 42.0009(19)
_cell_length_b 7.0015(5)
_cell_length_c 16.6326(7)
_cell_measurement_reflns_used 3170
_cell_measurement_temperature 150(2)
_cell_measurement_theta_max 62.24
_cell_measurement_theta_min 2.14
_cell_volume 4806.0(5)
_computing_cell_refinement
;
CrysAlisPro, Agilent Technologies,
Version 1.171.34.49 (release 20-01-2011 CrysAlis171 .NET)
(compiled Jan 20 2011,15:58:25)
;
_computing_data_collection
;
CrysAlisPro, Agilent Technologies,
Version 1.171.34.49 (release 20-01-2011 CrysAlis171 .NET)
(compiled Jan 20 2011,15:58:25)
;
_computing_data_reduction
;
CrysAlisPro, Agilent Technologies,
Version 1.171.34.49 (release 20-01-2011 CrysAlis171 .NET)
(compiled Jan 20 2011,15:58:25)
;
_computing_molecular_graphics 'Bruker SHELXTL'
_computing_publication_material 'Bruker SHELXTL and local programs'
_computing_structure_refinement 'Bruker SHELXTL'
_computing_structure_solution 'Bruker SHELXTL'
_diffrn_ambient_temperature 150(2)
_diffrn_detector_area_resol_mean 10.3968
_diffrn_measured_fraction_theta_full 0.980
_diffrn_measured_fraction_theta_max 0.980
_diffrn_measurement_device_type 'Agilent Gemini A Ultra'
_diffrn_measurement_method '\w scans'
_diffrn_radiation_monochromator 'mirror optics'
_diffrn_radiation_source 'sealed tube with Enhance Ultra optics'
_diffrn_radiation_type CuK\a
_diffrn_radiation_wavelength 1.54178
_diffrn_reflns_av_R_equivalents 0.0205
_diffrn_reflns_av_sigmaI/netI 0.0318
_diffrn_reflns_limit_h_max 48
_diffrn_reflns_limit_h_min -46
_diffrn_reflns_limit_k_max 7
_diffrn_reflns_limit_k_min -7
_diffrn_reflns_limit_l_max 18
_diffrn_reflns_limit_l_min -8
_diffrn_reflns_number 7978
_diffrn_reflns_theta_full 62.32
_diffrn_reflns_theta_max 62.32
_diffrn_reflns_theta_min 2.14
_exptl_absorpt_coefficient_mu 2.563
_exptl_absorpt_correction_T_max 0.784
_exptl_absorpt_correction_T_min 0.427
_exptl_absorpt_correction_type multi-scan
_exptl_absorpt_process_details
;
CrysAlisPro, Agilent Technologies,
Version 1.171.34.49 (release 20-01-2011 CrysAlis171 .NET)
(compiled Jan 20 2011,15:58:25)
Empirical absorption correction using spherical harmonics,
 implemented in SCALE3 ABSPACK scaling algorithm.
;
_exptl_crystal_colour colourless
_exptl_crystal_density_diffrn 1.251
_exptl_crystal_density_method 'not measured'
_exptl_crystal_description slab
_exptl_crystal_F_000 1904
_exptl_crystal_size_max 0.40
_exptl_crystal_size_mid 0.25
_exptl_crystal_size_min 0.10
_refine_diff_density_max 0.797
_refine_diff_density_min -0.281
_refine_diff_density_rms 0.076
_refine_ls_abs_structure_details 'Flack H D (1983), Acta Cryst. A39, 876-881'
_refine_ls_abs_structure_Flack 0.42(3)
_refine_ls_extinction_method none
_refine_ls_goodness_of_fit_ref 1.087
_refine_ls_hydrogen_treatment constr
_refine_ls_matrix_type full
_refine_ls_number_parameters 570
_refine_ls_number_reflns 5795
_refine_ls_number_restraints 1
_refine_ls_restrained_S_all 1.087
_refine_ls_R_factor_all 0.0597
_refine_ls_R_factor_gt 0.0578
_refine_ls_shift/su_max 0.001
_refine_ls_shift/su_mean 0.000
_refine_ls_structure_factor_coef Fsqd
_refine_ls_weighting_details 'calc w=1/[\s^2^(Fo^2^)+(0.0692P)^2^+17.2868P] where P=(Fo^2^+2Fc^2^)/3'
_refine_ls_weighting_scheme calc
_refine_ls_wR_factor_gt 0.1482
_refine_ls_wR_factor_ref 0.1499
_reflns_number_gt 5585
_reflns_number_total 5795
_reflns_threshold_expression I>2\s(I)
_cod_data_source_file om4004187_si_001.cif
_cod_data_source_block wp36_3-syn
_cod_original_sg_symbol_H-M 'C 2'
_cod_database_code 4081744

loop_
_symmetry_equiv_pos_as_xyz
'x, y, z'
'-x, y, -z'
'x+1/2, y+1/2, z'
'-x+1/2, y+1/2, -z'

loop_
_atom_site_label
_atom_site_type_symbol
_atom_site_fract_x
_atom_site_fract_y
_atom_site_fract_z
_atom_site_U_iso_or_equiv
_atom_site_adp_type
_atom_site_occupancy
_atom_site_symmetry_multiplicity
_atom_site_calc_flag
_atom_site_refinement_flags
S1 S 0.52507(3) 0.5802(3) 0.79236(9) 0.0457(4) Uani 1 1 d .
S2 S 0.62337(3) 0.9167(2) 0.60272(8) 0.0365(3) Uani 1 1 d .
Si1 Si 0.56469(3) 0.8137(3) 0.68483(9) 0.0377(4) Uani 1 1 d .
B1 B 0.62398(13) 0.5989(10) 0.8106(4) 0.0315(14) Uani 1 1 d .
C1 C 0.56223(12) 0.6446(9) 0.7703(3) 0.0362(13) Uani 1 1 d .
C2 C 0.60835(12) 0.8002(8) 0.6792(3) 0.0320(12) Uani 1 1 d .
C3 C 0.63174(12) 0.7189(8) 0.7377(3) 0.0290(11) Uani 1 1 d .
C4 C 0.58830(13) 0.5574(9) 0.8193(3) 0.0343(12) Uani 1 1 d .
C5 C 0.57691(12) 0.4253(9) 0.8768(3) 0.0344(12) Uani 1 1 d .
C6 C 0.59462(14) 0.3034(10) 0.9358(3) 0.0413(14) Uani 1 1 d .
H6A H 0.6176 0.2998 0.9438 0.050 Uiso 1 1 calc R
C7 C 0.57815(15) 0.1886(10) 0.9823(4) 0.0450(15) Uani 1 1 d .
H7A H 0.5901 0.1053 1.0219 0.054 Uiso 1 1 calc R
C8 C 0.54400(15) 0.1923(10) 0.9724(4) 0.0453(15) Uani 1 1 d .
H8A H 0.5332 0.1130 1.0052 0.054 Uiso 1 1 calc R
C9 C 0.52682(14) 0.3085(11) 0.9162(4) 0.0446(15) Uani 1 1 d .
H9A H 0.5038 0.3105 0.9088 0.054 Uiso 1 1 calc R
C10 C 0.54284(13) 0.4272(11) 0.8684(3) 0.0410(14) Uani 1 1 d .
C11 C 0.66295(13) 0.8620(8) 0.6468(3) 0.0327(13) Uani 1 1 d .
C12 C 0.69044(13) 0.9127(10) 0.6164(3) 0.0360(12) Uani 1 1 d .
H12A H 0.6886 0.9780 0.5656 0.043 Uiso 1 1 calc R
C13 C 0.72038(14) 0.8664(8) 0.6612(3) 0.0386(14) Uani 1 1 d .
H13A H 0.7395 0.9028 0.6423 0.046 Uiso 1 1 calc R
C14 C 0.72263(13) 0.7675(9) 0.7335(3) 0.0380(13) Uani 1 1 d .
H14A H 0.7435 0.7358 0.7636 0.046 Uiso 1 1 calc R
C15 C 0.69543(12) 0.7129(8) 0.7636(3) 0.0322(12) Uani 1 1 d .
H15A H 0.6978 0.6459 0.8140 0.039 Uiso 1 1 calc R
C16 C 0.66432(12) 0.7563(7) 0.7198(3) 0.0285(11) Uani 1 1 d .
C17 C 0.53861(16) 0.7259(13) 0.5899(4) 0.062(2) Uani 1 1 d .
H17A H 0.5437 0.7961 0.5429 0.092 Uiso 1 1 calc R
H17B H 0.5158 0.7459 0.5933 0.092 Uiso 1 1 calc R
H17C H 0.5426 0.5894 0.5833 0.092 Uiso 1 1 calc R
C18 C 0.55460(16) 1.0636(12) 0.7084(5) 0.0620(19) Uani 1 1 d .
H18A H 0.5604 1.1496 0.6670 0.093 Uiso 1 1 calc R
H18B H 0.5667 1.0992 0.7625 0.093 Uiso 1 1 calc R
H18C H 0.5313 1.0736 0.7082 0.093 Uiso 1 1 calc R
C19 C 0.65244(12) 0.5177(8) 0.8767(3) 0.0308(12) Uani 1 1 d .
C20 C 0.66762(12) 0.3457(8) 0.8614(3) 0.0327(12) Uani 1 1 d .
C21 C 0.69437(13) 0.2797(9) 0.9171(3) 0.0391(13) Uani 1 1 d .
H21A H 0.7043 0.1627 0.9067 0.047 Uiso 1 1 calc R
C22 C 0.70681(12) 0.3825(9) 0.9879(3) 0.0351(14) Uani 1 1 d .
C23 C 0.69090(13) 0.5524(9) 1.0025(3) 0.0373(13) Uani 1 1 d .
H23A H 0.6987 0.6232 1.0508 0.045 Uiso 1 1 calc R
C24 C 0.66404(12) 0.6196(8) 0.9481(3) 0.0322(12) Uani 1 1 d .
C25 C 0.65539(15) 0.2345(9) 0.7851(4) 0.0459(15) Uani 1 1 d .
H25A H 0.6711 0.1350 0.7784 0.069 Uiso 1 1 calc R
H25B H 0.6524 0.3205 0.7378 0.069 Uiso 1 1 calc R
H25C H 0.6346 0.1751 0.7890 0.069 Uiso 1 1 calc R
C26 C 0.73678(15) 0.3158(12) 1.0435(4) 0.0520(16) Uani 1 1 d .
H26A H 0.7376 0.1759 1.0430 0.078 Uiso 1 1 calc R
H26B H 0.7366 0.3606 1.0993 0.078 Uiso 1 1 calc R
H26C H 0.7559 0.3672 1.0248 0.078 Uiso 1 1 calc R
C27 C 0.64867(14) 0.8069(10) 0.9646(3) 0.0421(14) Uani 1 1 d .
H27A H 0.6582 0.8515 1.0197 0.063 Uiso 1 1 calc R
H27B H 0.6253 0.7889 0.9606 0.063 Uiso 1 1 calc R
H27C H 0.6526 0.9019 0.9243 0.063 Uiso 1 1 calc R
S101 S 0.37427(3) 0.4147(2) 0.47699(8) 0.0349(3) Uani 1 1 d .
S102 S 0.46819(3) 0.0710(3) 0.76512(9) 0.0486(4) Uani 1 1 d .
Si10 Si 0.43097(3) 0.3078(3) 0.61817(9) 0.0368(4) Uani 1 1 d .
B101 B 0.36993(14) 0.0907(10) 0.6807(4) 0.0319(13) Uani 1 1 d .
C110 C 0.33428(12) 0.3587(8) 0.4798(3) 0.0321(13) Uani 1 1 d .
C109 C 0.30760(12) 0.4151(9) 0.4208(3) 0.0337(12) Uani 1 1 d .
H10A H 0.3104 0.4845 0.3735 0.040 Uiso 1 1 calc R
C108 C 0.27718(13) 0.3658(8) 0.4341(3) 0.0358(14) Uani 1 1 d .
H10B H 0.2586 0.4004 0.3948 0.043 Uiso 1 1 calc R
C107 C 0.27327(12) 0.2673(9) 0.5034(3) 0.0361(13) Uani 1 1 d .
H10C H 0.2520 0.2368 0.5114 0.043 Uiso 1 1 calc R
C106 C 0.29977(12) 0.2116(8) 0.5617(3) 0.0322(12) Uani 1 1 d .
H10D H 0.2966 0.1443 0.6092 0.039 Uiso 1 1 calc R
C105 C 0.33126(12) 0.2552(7) 0.5500(3) 0.0273(11) Uani 1 1 d .
C104 C 0.36290(12) 0.2151(8) 0.6017(3) 0.0308(12) Uani 1 1 d .
C101 C 0.38786(13) 0.2958(9) 0.5672(3) 0.0350(12) Uani 1 1 d .
C118 C 0.44056(17) 0.5570(12) 0.6527(5) 0.064(2) Uani 1 1 d .
H11A H 0.4352 0.6439 0.6060 0.096 Uiso 1 1 calc R
H11B H 0.4637 0.5672 0.6761 0.096 Uiso 1 1 calc R
H11C H 0.4278 0.5913 0.6944 0.096 Uiso 1 1 calc R
C117 C 0.45863(16) 0.2226(13) 0.5506(5) 0.060(2) Uani 1 1 d .
H11D H 0.4566 0.3060 0.5026 0.091 Uiso 1 1 calc R
H11E H 0.4528 0.0917 0.5328 0.091 Uiso 1 1 calc R
H11F H 0.4810 0.2252 0.5807 0.091 Uiso 1 1 calc R
C102 C 0.43193(13) 0.1358(10) 0.7044(3) 0.0390(14) Uani 1 1 d .
C103 C 0.40541(13) 0.0490(9) 0.7263(3) 0.0337(12) Uani 1 1 d .
C116 C 0.41531(13) -0.0803(10) 0.7945(3) 0.0390(13) Uani 1 1 d .
C115 C 0.39619(15) -0.2093(10) 0.8336(4) 0.0441(14) Uani 1 1 d .
H11G H 0.3734 -0.2160 0.8160 0.053 Uiso 1 1 calc R
C114 C 0.41155(17) -0.3231(11) 0.8970(4) 0.0546(17) Uani 1 1 d .
H11H H 0.3991 -0.4068 0.9237 0.065 Uiso 1 1 calc R
C113 C 0.44549(18) -0.3164(12) 0.9225(4) 0.0586(19) Uani 1 1 d .
H11I H 0.4554 -0.3952 0.9666 0.070 Uiso 1 1 calc R
C112 C 0.46406(16) -0.2022(12) 0.8862(4) 0.0531(18) Uani 1 1 d .
H11J H 0.4869 -0.2017 0.9031 0.064 Uiso 1 1 calc R
C111 C 0.44912(14) -0.0842(10) 0.8229(3) 0.0415(13) Uani 1 1 d .
C119 C 0.34067(12) 0.0068(8) 0.7158(3) 0.0304(12) Uani 1 1 d .
C120 C 0.32948(12) 0.0969(9) 0.7806(3) 0.0354(13) Uani 1 1 d .
C121 C 0.30335(13) 0.0211(9) 0.8088(3) 0.0385(14) Uani 1 1 d .
H12B H 0.2960 0.0834 0.8527 0.046 Uiso 1 1 calc R
C122 C 0.28736(13) -0.1421(9) 0.7760(3) 0.0397(15) Uani 1 1 d .
C123 C 0.29920(12) -0.2360(9) 0.7133(3) 0.0377(14) Uani 1 1 d .
H12C H 0.2892 -0.3510 0.6912 0.045 Uiso 1 1 calc R
C124 C 0.32561(13) -0.1622(9) 0.6830(3) 0.0344(12) Uani 1 1 d .
C125 C 0.34553(14) 0.2781(10) 0.8170(4) 0.0459(15) Uani 1 1 d .
H12D H 0.3382 0.3069 0.8683 0.069 Uiso 1 1 calc R
H12E H 0.3397 0.3839 0.7785 0.069 Uiso 1 1 calc R
H12F H 0.3691 0.2612 0.8280 0.069 Uiso 1 1 calc R
C126 C 0.25753(14) -0.2144(12) 0.8043(4) 0.0549(18) Uani 1 1 d .
H12G H 0.2579 -0.1726 0.8607 0.082 Uiso 1 1 calc R
H12H H 0.2571 -0.3542 0.8019 0.082 Uiso 1 1 calc R
H12I H 0.2382 -0.1633 0.7687 0.082 Uiso 1 1 calc R
C127 C 0.33773(16) -0.2669(10) 0.6162(4) 0.0490(16) Uani 1 1 d .
H12J H 0.3199 -0.3398 0.5838 0.073 Uiso 1 1 calc R
H12K H 0.3551 -0.3544 0.6403 0.073 Uiso 1 1 calc R
H12L H 0.3461 -0.1750 0.5808 0.073 Uiso 1 1 calc R

loop_
_atom_site_aniso_label
_atom_site_aniso_U_11
_atom_site_aniso_U_22
_atom_site_aniso_U_33
_atom_site_aniso_U_23
_atom_site_aniso_U_13
_atom_site_aniso_U_12
S1 0.0311(7) 0.0610(10) 0.0450(8) 0.0012(8) 0.0069(6) -0.0017(7)
S2 0.0439(7) 0.0330(7) 0.0322(7) 0.0053(6) 0.0058(5) 0.0040(7)
Si1 0.0346(8) 0.0391(9) 0.0375(8) 0.0012(7) 0.0014(6) 0.0034(7)
B1 0.028(3) 0.031(4) 0.035(3) -0.005(3) 0.006(2) -0.002(3)
C1 0.028(3) 0.046(4) 0.033(3) -0.008(3) 0.003(2) -0.004(2)
C2 0.041(3) 0.025(3) 0.030(3) -0.003(3) 0.005(2) 0.002(3)
C3 0.035(3) 0.021(3) 0.031(3) -0.002(2) 0.008(2) 0.000(2)
C4 0.038(3) 0.032(3) 0.033(3) -0.005(3) 0.005(2) -0.006(3)
C5 0.039(3) 0.034(3) 0.031(3) -0.006(3) 0.010(2) 0.001(3)
C6 0.045(3) 0.043(4) 0.038(3) -0.002(3) 0.011(2) -0.003(3)
C7 0.055(4) 0.039(4) 0.044(3) 0.005(3) 0.017(3) -0.003(3)
C8 0.053(4) 0.033(3) 0.054(4) 0.002(3) 0.020(3) -0.011(3)
C9 0.043(3) 0.050(4) 0.044(3) -0.012(3) 0.018(3) -0.014(3)
C10 0.035(3) 0.052(4) 0.037(3) -0.005(3) 0.011(2) -0.001(3)
C11 0.042(3) 0.025(3) 0.031(3) -0.005(2) 0.007(2) 0.000(2)
C12 0.047(3) 0.029(3) 0.034(3) 0.004(3) 0.013(2) -0.002(3)
C13 0.042(3) 0.036(4) 0.039(3) -0.009(3) 0.010(2) -0.010(2)
C14 0.034(3) 0.040(4) 0.039(3) -0.010(3) 0.003(2) -0.002(3)
C15 0.039(3) 0.026(3) 0.033(3) -0.002(2) 0.007(2) 0.001(2)
C16 0.034(3) 0.023(3) 0.028(3) -0.005(2) 0.005(2) 0.001(2)
C17 0.051(4) 0.074(5) 0.051(4) 0.008(4) -0.012(3) -0.014(4)
C18 0.051(4) 0.058(5) 0.081(5) -0.011(4) 0.022(3) 0.007(4)
C19 0.034(3) 0.031(3) 0.028(3) 0.005(2) 0.007(2) -0.004(2)
C20 0.035(3) 0.028(3) 0.036(3) 0.001(2) 0.009(2) -0.002(2)
C21 0.041(3) 0.031(3) 0.047(3) 0.009(3) 0.012(2) 0.000(3)
C22 0.031(3) 0.041(4) 0.034(3) 0.012(3) 0.009(2) -0.002(2)
C23 0.043(3) 0.042(4) 0.026(3) -0.001(3) 0.005(2) -0.012(3)
C24 0.035(3) 0.030(3) 0.032(3) -0.001(2) 0.008(2) -0.005(2)
C25 0.053(4) 0.032(4) 0.051(4) -0.006(3) 0.005(3) 0.005(3)
C26 0.050(4) 0.053(4) 0.050(4) 0.010(3) 0.003(3) 0.001(3)
C27 0.047(3) 0.042(4) 0.037(3) -0.011(3) 0.007(2) 0.002(3)
S101 0.0391(7) 0.0322(7) 0.0347(7) 0.0027(6) 0.0098(5) -0.0042(6)
S102 0.0326(7) 0.0661(11) 0.0450(8) -0.0038(8) 0.0018(6) 0.0071(7)
Si10 0.0306(7) 0.0411(9) 0.0397(8) -0.0024(7) 0.0090(6) -0.0015(7)
B101 0.037(3) 0.029(3) 0.030(3) -0.004(3) 0.008(2) 0.001(3)
C110 0.037(3) 0.029(3) 0.031(3) -0.003(2) 0.008(2) 0.001(2)
C109 0.041(3) 0.027(3) 0.031(3) -0.001(3) 0.003(2) 0.003(3)
C108 0.044(3) 0.029(3) 0.032(3) -0.002(2) 0.001(2) 0.013(2)
C107 0.028(3) 0.036(3) 0.043(3) -0.001(3) 0.005(2) 0.004(2)
C106 0.037(3) 0.032(3) 0.030(3) 0.001(2) 0.010(2) 0.004(2)
C105 0.035(3) 0.020(3) 0.026(3) -0.002(2) 0.005(2) 0.003(2)
C104 0.037(3) 0.030(3) 0.026(3) -0.005(2) 0.005(2) -0.002(2)
C101 0.040(3) 0.029(3) 0.038(3) -0.012(3) 0.012(2) -0.001(3)
C118 0.048(4) 0.060(5) 0.076(5) -0.005(4) -0.008(3) -0.012(4)
C117 0.050(4) 0.068(5) 0.069(4) 0.002(4) 0.025(3) 0.015(4)
C102 0.033(3) 0.048(4) 0.036(3) -0.004(3) 0.006(2) 0.004(3)
C103 0.039(3) 0.038(3) 0.026(3) -0.010(3) 0.009(2) 0.006(3)
C116 0.044(3) 0.040(3) 0.032(3) -0.001(3) 0.005(2) 0.011(3)
C115 0.052(3) 0.038(4) 0.043(3) 0.001(3) 0.009(3) 0.011(3)
C114 0.062(4) 0.053(4) 0.047(4) 0.012(3) 0.008(3) 0.019(4)
C113 0.083(5) 0.054(5) 0.039(3) 0.007(4) 0.012(3) 0.031(4)
C112 0.051(4) 0.065(5) 0.038(3) -0.007(4) -0.004(3) 0.024(4)
C111 0.049(3) 0.042(3) 0.034(3) -0.005(3) 0.010(2) 0.009(3)
C119 0.034(3) 0.031(3) 0.024(3) 0.004(2) 0.000(2) 0.005(2)
C120 0.027(3) 0.040(3) 0.038(3) -0.004(3) 0.003(2) 0.003(2)
C121 0.039(3) 0.050(4) 0.026(3) 0.003(3) 0.006(2) 0.011(3)
C122 0.034(3) 0.046(4) 0.039(3) 0.015(3) 0.006(2) 0.008(3)
C123 0.032(3) 0.040(4) 0.040(3) 0.009(3) 0.002(2) -0.005(2)
C124 0.039(3) 0.032(3) 0.032(3) 0.005(3) 0.005(2) 0.002(3)
C125 0.047(3) 0.048(4) 0.045(3) -0.017(3) 0.015(3) 0.000(3)
C126 0.035(3) 0.070(5) 0.061(4) 0.025(4) 0.013(3) -0.002(3)
C127 0.059(4) 0.036(4) 0.054(4) -0.003(3) 0.016(3) 0.001(3)

loop_
_atom_type_symbol
_atom_type_description
_atom_type_scat_dispersion_real
_atom_type_scat_dispersion_imag
_atom_type_scat_source
C C 0.0181 0.0091 'International Tables Vol C Tables 4.2.6.8 and 6.1.1.4'
H H 0.0000 0.0000 'International Tables Vol C Tables 4.2.6.8 and 6.1.1.4'
B B 0.0090 0.0039 'International Tables Vol C Tables 4.2.6.8 and 6.1.1.4'
Si Si 0.2541 0.3302 'International Tables Vol C Tables 4.2.6.8 and 6.1.1.4'
S S 0.3331 0.5567 'International Tables Vol C Tables 4.2.6.8 and 6.1.1.4'

loop_
_geom_angle_atom_site_label_1
_geom_angle_atom_site_label_2
_geom_angle_atom_site_label_3
_geom_angle
C1 S1 C10 91.9(3)
C2 S2 C11 92.1(3)
C1 Si1 C2 101.6(2)
C1 Si1 C17 109.3(3)
C1 Si1 C18 112.9(3)
C2 Si1 C17 111.9(3)
C2 Si1 C18 109.0(3)
C17 Si1 C18 111.7(4)
C3 B1 C4 121.1(5)
C3 B1 C19 119.8(4)
C4 B1 C19 119.1(5)
S1 C1 Si1 120.5(3)
S1 C1 C4 114.1(4)
Si1 C1 C4 125.4(4)
S2 C2 Si1 120.9(3)
S2 C2 C3 114.0(4)
Si1 C2 C3 124.7(4)
B1 C3 C2 123.3(5)
B1 C3 C16 126.0(4)
C2 C3 C16 110.6(5)
B1 C4 C1 122.2(5)
B1 C4 C5 127.6(5)
C1 C4 C5 110.1(5)
C4 C5 C6 129.9(5)
C4 C5 C10 112.0(5)
C6 C5 C10 118.0(5)
C5 C6 H6A 120.4
C5 C6 C7 119.2(5)
H6A C6 C7 120.4
C6 C7 H7A 119.2
C6 C7 C8 121.6(6)
H7A C7 C8 119.2
C7 C8 H8A 120.2
C7 C8 C9 119.7(6)
H8A C8 C9 120.2
C8 C9 H9A 120.0
C8 C9 C10 120.0(5)
H9A C9 C10 120.0
S1 C10 C5 111.9(5)
S1 C10 C9 126.7(4)
C5 C10 C9 121.4(6)
S2 C11 C12 125.9(4)
S2 C11 C16 111.2(4)
C12 C11 C16 122.9(5)
C11 C12 H12A 120.7
C11 C12 C13 118.6(5)
H12A C12 C13 120.7
C12 C13 H13A 120.0
C12 C13 C14 120.0(5)
H13A C13 C14 120.0
C13 C14 H14A 119.1
C13 C14 C15 121.9(5)
H14A C14 C15 119.1
C14 C15 H15A 119.9
C14 C15 C16 120.2(5)
H15A C15 C16 119.9
C3 C16 C11 112.0(4)
C3 C16 C15 131.6(5)
C11 C16 C15 116.3(5)
Si1 C17 H17A 109.5
Si1 C17 H17B 109.5
Si1 C17 H17C 109.5
H17A C17 H17B 109.5
H17A C17 H17C 109.5
H17B C17 H17C 109.5
Si1 C18 H18A 109.5
Si1 C18 H18B 109.5
Si1 C18 H18C 109.5
H18A C18 H18B 109.5
H18A C18 H18C 109.5
H18B C18 H18C 109.5
B1 C19 C20 119.6(5)
B1 C19 C24 120.7(5)
C20 C19 C24 119.6(5)
C19 C20 C21 119.9(5)
C19 C20 C25 120.2(5)
C21 C20 C25 119.9(5)
C20 C21 H21A 119.4
C20 C21 C22 121.2(6)
H21A C21 C22 119.4
C21 C22 C23 117.8(5)
C21 C22 C26 120.2(6)
C23 C22 C26 122.0(5)
C22 C23 H23A 119.1
C22 C23 C24 121.9(5)
H23A C23 C24 119.1
C19 C24 C23 119.6(5)
C19 C24 C27 120.4(5)
C23 C24 C27 119.9(5)
C20 C25 H25A 109.5
C20 C25 H25B 109.5
C20 C25 H25C 109.5
H25A C25 H25B 109.5
H25A C25 H25C 109.5
H25B C25 H25C 109.5
C22 C26 H26A 109.5
C22 C26 H26B 109.5
C22 C26 H26C 109.5
H26A C26 H26B 109.5
H26A C26 H26C 109.5
H26B C26 H26C 109.5
C24 C27 H27A 109.5
C24 C27 H27B 109.5
C24 C27 H27C 109.5
H27A C27 H27B 109.5
H27A C27 H27C 109.5
H27B C27 H27C 109.5
C110 S101 C101 91.9(3)
C102 S102 C111 92.4(3)
C101 Si10 C118 108.8(3)
C101 Si10 C117 112.1(3)
C101 Si10 C102 101.6(3)
C118 Si10 C117 111.4(4)
C118 Si10 C102 113.3(3)
C117 Si10 C102 109.3(3)
C104 B101 C103 121.7(5)
C104 B101 C119 119.0(5)
C103 B101 C119 119.3(5)
S101 C110 C109 124.8(4)
S101 C110 C105 112.2(4)
C109 C110 C105 123.0(5)
C110 C109 H10A 121.3
C110 C109 C108 117.5(5)
H10A C109 C108 121.3
C109 C108 H10B 119.5
C109 C108 C107 121.1(5)
H10B C108 C107 119.5
C108 C107 H10C 119.3
C108 C107 C106 121.3(5)
H10C C107 C106 119.3
C107 C106 H10D 120.2
C107 C106 C105 119.6(5)
H10D C106 C105 120.2
C110 C105 C106 117.5(4)
C110 C105 C104 112.0(4)
C106 C105 C104 130.5(5)
B101 C104 C105 127.5(5)
B101 C104 C101 122.0(5)
C105 C104 C101 110.3(5)
S101 C101 Si10 121.0(3)
S101 C101 C104 113.6(4)
Si10 C101 C104 124.9(4)
Si10 C118 H11A 109.5
Si10 C118 H11B 109.5
Si10 C118 H11C 109.5
H11A C118 H11B 109.5
H11A C118 H11C 109.5
H11B C118 H11C 109.5
Si10 C117 H11D 109.5
Si10 C117 H11E 109.5
Si10 C117 H11F 109.5
H11D C117 H11E 109.5
H11D C117 H11F 109.5
H11E C117 H11F 109.5
S102 C102 Si10 120.7(3)
S102 C102 C103 113.5(5)
Si10 C102 C103 125.8(4)
B101 C103 C102 122.2(5)
B101 C103 C116 127.0(5)
C102 C103 C116 110.8(5)
C103 C116 C115 129.9(5)
C103 C116 C111 113.5(5)
C115 C116 C111 116.5(5)
C116 C115 H11G 120.5
C116 C115 C114 119.0(6)
H11G C115 C114 120.5
C115 C114 H11H 119.6
C115 C114 C113 120.9(7)
H11H C114 C113 119.6
C114 C113 H11I 119.1
C114 C113 C112 121.7(6)
H11I C113 C112 119.1
C113 C112 H11J 120.7
C113 C112 C111 118.5(6)
H11J C112 C111 120.7
S102 C111 C116 109.9(4)
S102 C111 C112 126.8(5)
C116 C111 C112 123.3(6)
B101 C119 C120 121.0(5)
B101 C119 C124 119.9(5)
C120 C119 C124 119.1(5)
C119 C120 C121 119.4(5)
C119 C120 C125 119.9(5)
C121 C120 C125 120.7(5)
C120 C121 H12B 118.6
C120 C121 C122 122.8(6)
H12B C121 C122 118.6
C121 C122 C123 117.9(5)
C121 C122 C126 121.7(6)
C123 C122 C126 120.4(6)
C122 C123 H12C 119.7
C122 C123 C124 120.7(6)
H12C C123 C124 119.7
C119 C124 C123 120.1(5)
C119 C124 C127 120.7(5)
C123 C124 C127 119.2(6)
C120 C125 H12D 109.5
C120 C125 H12E 109.5
C120 C125 H12F 109.5
H12D C125 H12E 109.5
H12D C125 H12F 109.5
H12E C125 H12F 109.5
C122 C126 H12G 109.5
C122 C126 H12H 109.5
C122 C126 H12I 109.5
H12G C126 H12H 109.5
H12G C126 H12I 109.5
H12H C126 H12I 109.5
C124 C127 H12J 109.5
C124 C127 H12K 109.5
C124 C127 H12L 109.5
H12J C127 H12K 109.5
H12J C127 H12L 109.5
H12K C127 H12L 109.5

loop_
_geom_bond_atom_site_label_1
_geom_bond_atom_site_label_2
_geom_bond_distance
S1 C1 1.728(5)
S1 C10 1.718(7)
S2 C2 1.726(5)
S2 C11 1.731(5)
Si1 C1 1.867(6)
Si1 C2 1.856(5)
Si1 C17 1.851(6)
Si1 C18 1.859(8)
B1 C3 1.559(8)
B1 C4 1.559(8)
B1 C19 1.572(8)
C1 C4 1.380(8)
C2 C3 1.371(7)
C3 C16 1.476(7)
C4 C5 1.473(8)
C5 C6 1.405(9)
C5 C10 1.412(7)
C6 H6A 0.950
C6 C7 1.387(9)
C7 H7A 0.950
C7 C8 1.413(8)
C8 H8A 0.950
C8 C9 1.344(9)
C9 H9A 0.950
C9 C10 1.405(9)
C11 C12 1.390(8)
C11 C16 1.414(8)
C12 H12A 0.950
C12 C13 1.376(8)
C13 H13A 0.950
C13 C14 1.375(8)
C14 H14A 0.950
C14 C15 1.384(8)
C15 H15A 0.950
C15 C16 1.406(7)
C17 H17A 0.980
C17 H17B 0.980
C17 H17C 0.980
C18 H18A 0.980
C18 H18B 0.980
C18 H18C 0.980
C19 C20 1.408(8)
C19 C24 1.393(7)
C20 C21 1.395(8)
C20 C25 1.497(8)
C21 H21A 0.950
C21 C22 1.395(8)
C22 C23 1.408(9)
C22 C26 1.492(8)
C23 H23A 0.950
C23 C24 1.390(8)
C24 C27 1.509(8)
C25 H25A 0.980
C25 H25B 0.980
C25 H25C 0.980
C26 H26A 0.980
C26 H26B 0.980
C26 H26C 0.980
C27 H27A 0.980
C27 H27B 0.980
C27 H27C 0.980
S101 C110 1.734(5)
S101 C101 1.719(6)
S102 C102 1.725(5)
S102 C111 1.742(7)
Si10 C101 1.853(5)
Si10 C118 1.858(8)
Si10 C117 1.859(7)
Si10 C102 1.867(6)
B101 C104 1.558(8)
B101 C103 1.569(8)
B101 C119 1.569(8)
C110 C109 1.402(7)
C110 C105 1.400(7)
C109 H10A 0.950
C109 C108 1.380(8)
C108 H10B 0.950
C108 C107 1.379(8)
C107 H10C 0.950
C107 C106 1.389(7)
C106 H10D 0.950
C106 C105 1.406(7)
C105 C104 1.470(7)
C104 C101 1.403(8)
C118 H11A 0.980
C118 H11B 0.980
C118 H11C 0.980
C117 H11D 0.980
C117 H11E 0.980
C117 H11F 0.980
C102 C103 1.376(8)
C103 C116 1.451(8)
C116 C115 1.441(9)
C116 C111 1.411(8)
C115 H11G 0.950
C115 C114 1.382(9)
C114 H11H 0.950
C114 C113 1.411(10)
C113 H11I 0.950
C113 C112 1.337(11)
C112 H11J 0.950
C112 C111 1.392(9)
C119 C120 1.402(8)
C119 C124 1.404(8)
C120 C121 1.378(8)
C120 C125 1.510(9)
C121 H12B 0.950
C121 C122 1.385(9)
C122 C123 1.400(8)
C122 C126 1.505(8)
C123 H12C 0.950
C123 C124 1.400(8)
C124 C127 1.496(8)
C125 H12D 0.980
C125 H12E 0.980
C125 H12F 0.980
C126 H12G 0.980
C126 H12H 0.980
C126 H12I 0.980
C127 H12J 0.980
C127 H12K 0.980
C127 H12L 0.980

loop_
_geom_torsion_atom_site_label_1
_geom_torsion_atom_site_label_2
_geom_torsion_atom_site_label_3
_geom_torsion_atom_site_label_4
_geom_torsion
C10 S1 C1 Si1 177.5(4)
C10 S1 C1 C4 -1.1(5)
C2 Si1 C1 S1 -171.6(3)
C2 Si1 C1 C4 6.8(6)
C17 Si1 C1 S1 -53.2(5)
C17 Si1 C1 C4 125.3(6)
C18 Si1 C1 S1 71.9(4)
C18 Si1 C1 C4 -109.7(5)
C11 S2 C2 Si1 172.9(3)
C11 S2 C2 C3 -0.3(5)
C1 Si1 C2 S2 174.4(3)
C1 Si1 C2 C3 -13.2(5)
C17 Si1 C2 S2 57.8(5)
C17 Si1 C2 C3 -129.7(5)
C18 Si1 C2 S2 -66.3(4)
C18 Si1 C2 C3 106.2(5)
S2 C2 C3 B1 -177.3(4)
S2 C2 C3 C16 0.9(6)
Si1 C2 C3 B1 9.8(8)
Si1 C2 C3 C16 -172.0(4)
C4 B1 C3 C2 2.3(8)
C4 B1 C3 C16 -175.5(5)
C19 B1 C3 C2 -177.6(5)
C19 B1 C3 C16 4.5(8)
S1 C1 C4 B1 -178.8(4)
S1 C1 C4 C5 1.8(6)
Si1 C1 C4 B1 2.7(8)
Si1 C1 C4 C5 -176.7(4)
C3 B1 C4 C1 -8.9(8)
C3 B1 C4 C5 170.4(5)
C19 B1 C4 C1 171.1(5)
C19 B1 C4 C5 -9.6(9)
B1 C4 C5 C6 -1.3(10)
B1 C4 C5 C10 178.8(6)
C1 C4 C5 C6 178.0(6)
C1 C4 C5 C10 -1.8(7)
C4 C5 C6 C7 -178.9(6)
C10 C5 C6 C7 1.0(9)
C5 C6 C7 C8 -0.6(9)
C6 C7 C8 C9 0.5(10)
C7 C8 C9 C10 -0.7(10)
C8 C9 C10 S1 178.3(5)
C8 C9 C10 C5 1.2(10)
C4 C5 C10 S1 1.1(7)
C4 C5 C10 C9 178.6(6)
C6 C5 C10 S1 -178.8(5)
C6 C5 C10 C9 -1.3(9)
C1 S1 C10 C5 0.0(5)
C1 S1 C10 C9 -177.4(6)
C2 S2 C11 C12 179.6(5)
C2 S2 C11 C16 -0.4(4)
S2 C11 C12 C13 176.6(4)
C16 C11 C12 C13 -3.3(9)
C11 C12 C13 C14 1.7(9)
C12 C13 C14 C15 -0.4(9)
C13 C14 C15 C16 0.7(9)
C14 C15 C16 C3 -178.9(5)
C14 C15 C16 C11 -2.1(8)
S2 C11 C16 C3 1.0(6)
S2 C11 C16 C15 -176.5(4)
C12 C11 C16 C3 -179.1(5)
C12 C11 C16 C15 3.4(8)
B1 C3 C16 C11 176.9(5)
B1 C3 C16 C15 -6.1(9)
C2 C3 C16 C11 -1.2(6)
C2 C3 C16 C15 175.8(6)
C3 B1 C19 C20 -83.0(7)
C3 B1 C19 C24 93.2(6)
C4 B1 C19 C20 97.0(6)
C4 B1 C19 C24 -86.7(7)
B1 C19 C20 C21 175.4(5)
B1 C19 C20 C25 -3.8(8)
C24 C19 C20 C21 -0.9(8)
C24 C19 C20 C25 179.9(5)
C19 C20 C21 C22 -0.8(8)
C25 C20 C21 C22 178.5(5)
C20 C21 C22 C23 1.8(8)
C20 C21 C22 C26 -175.8(5)
C21 C22 C23 C24 -1.2(8)
C26 C22 C23 C24 176.4(5)
C22 C23 C24 C19 -0.4(8)
C22 C23 C24 C27 -177.4(5)
B1 C19 C24 C23 -174.8(5)
B1 C19 C24 C27 2.1(8)
C20 C19 C24 C23 1.5(8)
C20 C19 C24 C27 178.4(5)
C101 S101 C110 C109 179.5(5)
C101 S101 C110 C105 1.7(4)
S101 C110 C109 C108 -177.1(4)
C105 C110 C109 C108 0.4(8)
C110 C109 C108 C107 0.9(8)
C109 C108 C107 C106 -0.9(9)
C108 C107 C106 C105 -0.3(9)
S101 C110 C105 C106 176.2(4)
S101 C110 C105 C104 -2.0(6)
C109 C110 C105 C106 -1.6(8)
C109 C110 C105 C104 -179.8(5)
C107 C106 C105 C110 1.6(8)
C107 C106 C105 C104 179.4(5)
C110 C105 C104 B101 -174.7(5)
C110 C105 C104 C101 1.3(6)
C106 C105 C104 B101 7.4(9)
C106 C105 C104 C101 -176.6(5)
C103 B101 C104 C105 175.7(5)
C103 B101 C104 C101 0.1(8)
C119 B101 C104 C105 -4.9(8)
C119 B101 C104 C101 179.5(5)
B101 C104 C101 S101 176.3(4)
B101 C104 C101 Si10 -12.2(8)
C105 C104 C101 S101 0.0(6)
C105 C104 C101 Si10 171.6(4)
C110 S101 C101 Si10 -172.9(3)
C110 S101 C101 C104 -1.0(5)
C118 Si10 C101 S101 65.8(4)
C118 Si10 C101 C104 -105.2(6)
C117 Si10 C101 S101 -57.8(5)
C117 Si10 C101 C104 131.2(5)
C102 Si10 C101 S101 -174.4(3)
C102 Si10 C101 C104 14.6(6)
C111 S102 C102 Si10 -178.5(4)
C111 S102 C102 C103 1.3(5)
C101 Si10 C102 S102 172.2(4)
C101 Si10 C102 C103 -7.6(6)
C118 Si10 C102 S102 -71.3(5)
C118 Si10 C102 C103 108.9(6)
C117 Si10 C102 S102 53.6(5)
C117 Si10 C102 C103 -126.3(6)
S102 C102 C103 B101 178.5(4)
S102 C102 C103 C116 -1.6(6)
Si10 C102 C103 B101 -1.6(8)
Si10 C102 C103 C116 178.2(4)
C104 B101 C103 C102 7.1(8)
C104 B101 C103 C116 -172.7(6)
C119 B101 C103 C102 -172.3(5)
C119 B101 C103 C116 7.8(9)
B101 C103 C116 C115 4.5(10)
B101 C103 C116 C111 -179.0(5)
C102 C103 C116 C115 -175.4(6)
C102 C103 C116 C111 1.1(7)
C103 C116 C115 C114 178.3(6)
C111 C116 C115 C114 1.9(9)
C116 C115 C114 C113 -1.1(10)
C115 C114 C113 C112 -0.6(11)
C114 C113 C112 C111 1.6(11)
C113 C112 C111 S102 -178.2(6)
C113 C112 C111 C116 -0.7(10)
C103 C116 C111 S102 -0.1(7)
C103 C116 C111 C112 -178.0(6)
C115 C116 C111 S102 176.9(5)
C115 C116 C111 C112 -1.0(9)
C102 S102 C111 C116 -0.7(5)
C102 S102 C111 C112 177.1(6)
C104 B101 C119 C120 -98.4(6)
C104 B101 C119 C124 82.5(7)
C103 B101 C119 C120 81.1(7)
C103 B101 C119 C124 -98.1(6)
B101 C119 C120 C121 178.8(5)
B101 C119 C120 C125 0.4(8)
C124 C119 C120 C121 -2.0(8)
C124 C119 C120 C125 179.6(5)
C119 C120 C121 C122 0.0(8)
C125 C120 C121 C122 178.4(5)
C120 C121 C122 C123 2.2(8)
C120 C121 C122 C126 -175.9(5)
C121 C122 C123 C124 -2.5(8)
C126 C122 C123 C124 175.7(5)
C122 C123 C124 C119 0.5(8)
C122 C123 C124 C127 179.7(5)
B101 C119 C124 C123 -179.1(5)
B101 C119 C124 C127 1.7(8)
C120 C119 C124 C123 1.8(8)
C120 C119 C124 C127 -177.4(5)
